data_4302229
loop_
_publ_author_name
'Partha Mahata'
'K. V. Ramya'
'Srinivasan Natarajan'

_publ_section_title
;
Reversible Water Intercalation Accompanied by Coordination and Color
Changes in a Layered Metal-Organic Framework
;
_journal_name_full 'Inorganic Chemistry'
_journal_page_first 4942
_journal_page_last 4951
_journal_paper_doi 10.1021/ic9003356
_journal_volume 48
_journal_year 2009
_chemical_formula_sum 'C15 H19 Gd N Ni0.5 O14'
_chemical_formula_weight 623.92
_chemical_name_common 'Gadolinium-Nickel Carboxylate'
_chemical_name_systematic
;
 ?
;
_space_group_IT_number 14
_symmetry_cell_setting monoclinic
_symmetry_space_group_name_Hall '-P 2ybc'
_symmetry_space_group_name_H-M 'P 1 21/c 1'
_atom_sites_solution_hydrogens geom
_atom_sites_solution_primary direct
_atom_sites_solution_secondary difmap
_cell_angle_alpha 90.00
_cell_angle_beta 98.450(3)
_cell_angle_gamma 90.00
_cell_formula_units_Z 4
_cell_length_a 12.791(2)
_cell_length_b 7.2645(13)
_cell_length_c 23.439(4)
_cell_measurement_reflns_used 5077
_cell_measurement_temperature 293(2)
_cell_measurement_theta_max 28.01
_cell_measurement_theta_min 2.20
_cell_volume 2154.3(6)
_computing_cell_refinement 'SAINT (Bruker, 2000)'
_computing_data_collection 'SMART (Bruker, 2000)'
_computing_data_reduction SAINT
_computing_molecular_graphics 'Ortep-3 for Windows (Farrugia, 1999) and CAMERON (Watkin et al., 1993)'
_computing_publication_material 'PLATON (Spek, 2003)'
_computing_structure_refinement 'SHELXL-97 (Sheldrick, 1997)'
_computing_structure_solution 'SIR92 (Altomare et al., 1993)'
_diffrn_ambient_temperature 293(2)
_diffrn_measured_fraction_theta_full 0.972
_diffrn_measured_fraction_theta_max 0.972
_diffrn_measurement_device_type 'Bruker SMART CCD area detector'
_diffrn_measurement_method '\f and \w scans'
_diffrn_radiation_monochromator graphite
_diffrn_radiation_source 'fine-focus sealed tube'
_diffrn_radiation_type MoK\a
_diffrn_radiation_wavelength 0.71073
_diffrn_reflns_av_R_equivalents 0.0326
_diffrn_reflns_av_sigmaI/netI 0.0351
_diffrn_reflns_limit_h_max 16
_diffrn_reflns_limit_h_min -16
_diffrn_reflns_limit_k_max 9
_diffrn_reflns_limit_k_min -9
_diffrn_reflns_limit_l_max 30
_diffrn_reflns_limit_l_min -30
_diffrn_reflns_number 18091
_diffrn_reflns_theta_full 28.01
_diffrn_reflns_theta_max 28.01
_diffrn_reflns_theta_min 2.20
_exptl_absorpt_coefficient_mu 3.573
_exptl_absorpt_correction_T_max 0.7631
_exptl_absorpt_correction_T_min 0.6737
_exptl_absorpt_correction_type multi-scan
_exptl_absorpt_process_details '(SADABS; Sheldrick, 1996)'
_exptl_crystal_colour 'Greenish blue'
_exptl_crystal_density_diffrn 1.924
_exptl_crystal_density_method 'not measured'
_exptl_crystal_description Rectangular
_exptl_crystal_F_000 1224
_exptl_crystal_size_max 0.12
_exptl_crystal_size_mid 0.09
_exptl_crystal_size_min 0.08
_refine_diff_density_max 0.803
_refine_diff_density_min -0.476
_refine_diff_density_rms 0.105
_refine_ls_extinction_method none
_refine_ls_goodness_of_fit_ref 1.090
_refine_ls_hydrogen_treatment mixed
_refine_ls_matrix_type full
_refine_ls_number_parameters 334
_refine_ls_number_reflns 5077
_refine_ls_number_restraints 12
_refine_ls_restrained_S_all 1.088
_refine_ls_R_factor_all 0.0368
_refine_ls_R_factor_gt 0.0278
_refine_ls_shift/su_max 0.001
_refine_ls_shift/su_mean 0.000
_refine_ls_structure_factor_coef Fsqd
_refine_ls_weighting_details 'calc w=1/[\s^2^(Fo^2^)+(0.0184P)^2^+0.8239P] where P=(Fo^2^+2Fc^2^)/3'
_refine_ls_weighting_scheme calc
_refine_ls_wR_factor_gt 0.0504
_refine_ls_wR_factor_ref 0.0530
_reflns_number_gt 4371
_reflns_number_total 5077
_reflns_threshold_expression >2sigma(I)
_cod_data_source_file ic9003356_si_001.cif
_cod_data_source_block Compound(1)
_cod_depositor_comments
;
The following automatic conversions were performed:
'_symmetry_cell_setting' value 'Monoclinic' changed to 'monoclinic'
according to '/home/saulius/struct/CIF-dictionaries/cif_core.dic'
dictionary named 'cif_core.dic' version 2.4.1 from 2010-06-29.

Automatic conversion script
Id: cif_fix_enum 1527 2010-12-29 10:47:43Z saulius 
;
_cod_original_cell_volume 2154.3(7)
_cod_original_sg_symbol_H-M 'P 21/c'
_cod_original_formula_sum 'C15 H19 Gd N Ni0.50 O14'
_cod_database_code 4302229

loop_
_symmetry_equiv_pos_as_xyz
'x, y, z'
'-x, y+1/2, -z+1/2'
'-x, -y, -z'
'x, -y-1/2, z-1/2'

loop_
_atom_site_label
_atom_site_type_symbol
_atom_site_fract_x
_atom_site_fract_y
_atom_site_fract_z
_atom_site_U_iso_or_equiv
_atom_site_adp_type
_atom_site_occupancy
_atom_site_symmetry_multiplicity
_atom_site_calc_flag
_atom_site_refinement_flags
_atom_site_disorder_assembly
_atom_site_disorder_group
Gd1 Gd 0.006500(11) 0.849768(19) 0.215396(6) 0.01846(5) Uani 1 1 d . . .
Ni1 Ni 0.5000 0.5000 0.5000 0.02570(14) Uani 1 2 d S . .
O1 O 0.10773(16) 1.1410(3) 0.24537(9) 0.0232(5) Uani 1 1 d . . .
O2 O 0.09687(17) 1.0796(3) 0.15294(9) 0.0296(5) Uani 1 1 d . . .
O3 O 0.10218(17) 0.7992(3) 0.30796(9) 0.0304(5) Uani 1 1 d . . .
O4 O 0.18330(18) 0.7478(3) 0.19968(11) 0.0374(6) Uani 1 1 d . . .
O5 O 0.07863(16) 0.5184(3) 0.21462(9) 0.0221(5) Uani 1 1 d . . .
O6 O -0.0470(2) 0.7067(4) 0.12547(11) 0.0437(7) Uani 1 1 d D . .
O7 O -0.13645(17) 1.0104(3) 0.16384(9) 0.0318(6) Uani 1 1 d . . .
O11 O 0.5773(2) 0.3737(4) 0.43612(12) 0.0381(6) Uani 1 1 d D . .
O12 O 0.59647(17) 0.7235(3) 0.49907(10) 0.0314(5) Uani 1 1 d . . .
O13 O 0.60793(18) 0.9999(3) 0.45861(10) 0.0363(6) Uani 1 1 d . . .
C1 C 0.1572(2) 0.6796(4) 0.33608(13) 0.0232(7) Uani 1 1 d . . .
C2 C 0.2592(2) 0.7392(4) 0.37114(13) 0.0232(7) Uani 1 1 d . . .
C3 C 0.2979(3) 0.9160(4) 0.36793(14) 0.0295(8) Uani 1 1 d . . .
H3 H 0.2588 1.0050 0.3456 0.035 Uiso 1 1 calc R . .
C4 C 0.3956(3) 0.9582(4) 0.39849(14) 0.0296(8) Uani 1 1 d . . .
H4 H 0.4239 1.0754 0.3963 0.036 Uiso 1 1 calc R . .
C5 C 0.4506(2) 0.8256(4) 0.43209(14) 0.0251(7) Uani 1 1 d . . .
N1 N 0.4109(2) 0.6549(3) 0.43773(11) 0.0249(6) Uani 1 1 d . . .
C6 C 0.3184(2) 0.6137(4) 0.40684(13) 0.0268(7) Uani 1 1 d . . .
H6 H 0.2921 0.4950 0.4093 0.032 Uiso 1 1 calc R . .
C7 C 0.5601(2) 0.8546(4) 0.46568(14) 0.0271(7) Uani 1 1 d . . .
C11 C 0.1421(2) 1.1596(4) 0.19687(14) 0.0242(7) Uani 1 1 d . . .
C12 C 0.2440(2) 1.2598(4) 0.19563(13) 0.0242(7) Uani 1 1 d . . .
C13 C 0.3299(3) 1.1488(5) 0.18886(16) 0.0348(8) Uani 1 1 d . . .
H13 H 0.3201 1.0231 0.1828 0.042 Uiso 1 1 calc R . .
C14 C 0.4295(3) 1.2233(5) 0.19104(17) 0.0416(9) Uani 1 1 d . . .
H14 H 0.4864 1.1477 0.1866 0.050 Uiso 1 1 calc R . .
C15 C 0.4447(3) 1.4093(5) 0.19978(17) 0.0428(10) Uani 1 1 d . . .
H15 H 0.5124 1.4587 0.2031 0.051 Uiso 1 1 calc R . .
C16 C 0.3593(3) 1.5221(5) 0.20365(16) 0.0360(9) Uani 1 1 d . . .
H16 H 0.3692 1.6487 0.2072 0.043 Uiso 1 1 calc R . .
C17 C 0.2587(2) 1.4491(4) 0.20227(14) 0.0251(7) Uani 1 1 d . . .
C18 C 0.1688(3) 0.5798(4) 0.20600(13) 0.0240(7) Uani 1 1 d . . .
O100 O 0.0073(4) 0.3833(5) 0.07333(16) 0.0729(10) Uani 1 1 d D . .
O200 O -0.1829(3) 0.7850(6) 0.02787(15) 0.0642(9) Uani 1 1 d D . .
O300 O 0.1617(4) 0.5947(6) 0.0237(2) 0.0865(12) Uani 1 1 d D . .
O400 O 0.2017(3) 0.9465(5) 0.05997(14) 0.0569(8) Uani 1 1 d D . .
H51 H 0.586(3) 0.2593(17) 0.4401(17) 0.054(13) Uiso 1 1 d D . .
H52 H 0.6385(16) 0.412(6) 0.433(2) 0.074(17) Uiso 1 1 d D . .
H61 H -0.092(2) 0.755(5) 0.1000(13) 0.063(14) Uiso 1 1 d D . .
H62 H -0.027(3) 0.603(3) 0.1146(15) 0.046(12) Uiso 1 1 d D . .
H101 H 0.020(5) 0.276(3) 0.086(2) 0.12(2) Uiso 1 1 d D . .
H201 H -0.153(5) 0.868(7) 0.010(3) 0.15(3) Uiso 1 1 d D . .
H202 H -0.2493(13) 0.769(10) 0.020(3) 0.17(3) Uiso 1 1 d D . .
H301 H 0.202(6) 0.517(10) 0.011(4) 0.22(5) Uiso 1 1 d D . .
H302 H 0.111(4) 0.536(10) 0.035(3) 0.19(4) Uiso 1 1 d D . .
H401 H 0.171(4) 0.969(7) 0.0890(14) 0.10(2) Uiso 1 1 d D . .
H402 H 0.186(3) 0.835(2) 0.0515(17) 0.051(14) Uiso 1 1 d D . .
H102 H -0.037(6) 0.371(12) 0.043(2) 0.25(5) Uiso 1 1 d D . .

loop_
_atom_site_aniso_label
_atom_site_aniso_U_11
_atom_site_aniso_U_22
_atom_site_aniso_U_33
_atom_site_aniso_U_23
_atom_site_aniso_U_13
_atom_site_aniso_U_12
Gd1 0.01822(8) 0.01326(8) 0.02216(8) 0.00041(6) -0.00288(6) 0.00078(6)
Ni1 0.0227(3) 0.0184(3) 0.0316(3) 0.0040(2) -0.0106(3) -0.0015(2)
O1 0.0232(12) 0.0164(10) 0.0304(12) 0.0022(9) 0.0051(9) 0.0015(9)
O2 0.0327(14) 0.0222(11) 0.0330(13) -0.0029(10) 0.0020(10) -0.0036(10)
O3 0.0296(13) 0.0261(12) 0.0303(12) 0.0000(10) -0.0126(10) 0.0044(10)
O4 0.0288(13) 0.0160(12) 0.0696(18) 0.0047(12) 0.0144(12) -0.0003(10)
O5 0.0216(12) 0.0167(11) 0.0276(11) 0.0011(9) 0.0027(9) 0.0007(9)
O6 0.0594(19) 0.0309(15) 0.0340(15) -0.0117(12) -0.0157(13) 0.0210(14)
O7 0.0301(14) 0.0231(12) 0.0363(13) -0.0039(10) -0.0152(11) 0.0072(10)
O11 0.0395(17) 0.0265(15) 0.0466(16) 0.0017(12) 0.0011(13) 0.0016(13)
O12 0.0232(12) 0.0248(12) 0.0410(14) 0.0048(11) -0.0120(10) -0.0031(10)
O13 0.0290(14) 0.0247(13) 0.0515(16) 0.0049(11) -0.0060(12) -0.0081(10)
C1 0.0230(17) 0.0234(17) 0.0209(15) -0.0013(13) -0.0048(13) 0.0002(13)
C2 0.0221(17) 0.0205(16) 0.0240(16) 0.0008(13) -0.0063(13) -0.0015(13)
C3 0.0292(19) 0.0224(16) 0.0332(18) 0.0061(14) -0.0083(15) 0.0008(14)
C4 0.033(2) 0.0165(16) 0.0360(19) 0.0016(14) -0.0075(15) -0.0048(14)
C5 0.0226(17) 0.0218(17) 0.0293(17) 0.0001(13) -0.0016(14) -0.0017(13)
N1 0.0237(14) 0.0175(13) 0.0300(14) 0.0011(11) -0.0077(11) -0.0029(11)
C6 0.0251(18) 0.0201(16) 0.0318(18) 0.0034(13) -0.0073(14) -0.0045(13)
C7 0.0232(17) 0.0231(17) 0.0322(18) -0.0041(14) -0.0051(14) -0.0005(14)
C11 0.0254(17) 0.0120(14) 0.0351(18) 0.0013(13) 0.0044(14) 0.0056(13)
C12 0.0215(17) 0.0225(16) 0.0279(17) 0.0025(13) 0.0019(14) 0.0002(13)
C13 0.030(2) 0.0237(17) 0.052(2) -0.0008(16) 0.0105(17) 0.0049(15)
C14 0.028(2) 0.039(2) 0.058(3) 0.0021(19) 0.0088(18) 0.0120(17)
C15 0.0188(19) 0.044(2) 0.066(3) -0.003(2) 0.0085(18) -0.0007(16)
C16 0.029(2) 0.0248(18) 0.054(2) -0.0033(16) 0.0070(17) -0.0054(15)
C17 0.0201(17) 0.0222(16) 0.0326(18) 0.0015(14) 0.0019(14) 0.0016(13)
C18 0.0258(18) 0.0193(15) 0.0265(17) 0.0034(13) 0.0031(14) -0.0003(13)
O100 0.119(3) 0.049(2) 0.050(2) 0.0062(16) 0.010(2) 0.026(2)
O200 0.047(2) 0.087(3) 0.053(2) 0.0002(19) -0.0133(17) 0.017(2)
O300 0.103(4) 0.065(2) 0.091(3) -0.019(2) 0.013(3) 0.008(3)
O400 0.057(2) 0.061(2) 0.056(2) -0.0110(17) 0.0191(16) 0.0005(17)

loop_
_atom_type_symbol
_atom_type_description
_atom_type_scat_dispersion_real
_atom_type_scat_dispersion_imag
_atom_type_scat_source
C C 0.0033 0.0016 'International Tables Vol C Tables 4.2.6.8 and 6.1.1.4'
H H 0.0000 0.0000 'International Tables Vol C Tables 4.2.6.8 and 6.1.1.4'
N N 0.0061 0.0033 'International Tables Vol C Tables 4.2.6.8 and 6.1.1.4'
O O 0.0106 0.0060 'International Tables Vol C Tables 4.2.6.8 and 6.1.1.4'
Ni Ni 0.3393 1.1124 'International Tables Vol C Tables 4.2.6.8 and 6.1.1.4'
Gd Gd -0.1653 3.9035 'International Tables Vol C Tables 4.2.6.8 and 6.1.1.4'

loop_
_geom_angle_atom_site_label_1
_geom_angle_atom_site_label_2
_geom_angle_atom_site_label_3
_geom_angle
_geom_angle_site_symmetry_1
_geom_angle_site_symmetry_3
_geom_angle_publ_flag
O7 Gd1 O3 144.14(8) . . ?
O7 Gd1 O6 69.97(8) . . ?
O3 Gd1 O6 142.81(8) . . ?
O7 Gd1 O1 92.27(8) . 2_545 ?
O3 Gd1 O1 79.08(8) . 2_545 ?
O6 Gd1 O1 87.18(9) . 2_545 ?
O7 Gd1 O5 72.82(7) . 2 ?
O3 Gd1 O5 71.38(7) . 2 ?
O6 Gd1 O5 136.50(9) . 2 ?
O1 Gd1 O5 72.50(7) 2_545 2 ?
O7 Gd1 O4 137.43(8) . . ?
O3 Gd1 O4 74.12(8) . . ?
O6 Gd1 O4 83.43(9) . . ?
O1 Gd1 O4 119.72(7) 2_545 . ?
O5 Gd1 O4 140.05(8) 2 . ?
O7 Gd1 O1 93.19(7) . . ?
O3 Gd1 O1 72.47(7) . . ?
O6 Gd1 O1 133.38(9) . . ?
O1 Gd1 O1 138.10(3) 2_545 . ?
O5 Gd1 O1 69.64(7) 2 . ?
O4 Gd1 O1 81.31(7) . . ?
O7 Gd1 O5 135.43(7) . . ?
O3 Gd1 O5 73.94(7) . . ?
O6 Gd1 O5 68.88(8) . . ?
O1 Gd1 O5 69.44(7) 2_545 . ?
O5 Gd1 O5 132.20(5) 2 . ?
O4 Gd1 O5 51.66(7) . . ?
O1 Gd1 O5 127.91(7) . . ?
O7 Gd1 O2 76.60(8) . . ?
O3 Gd1 O2 113.85(7) . . ?
O6 Gd1 O2 82.78(9) . . ?
O1 Gd1 O2 167.03(7) 2_545 . ?
O5 Gd1 O2 109.67(7) 2 . ?
O4 Gd1 O2 67.32(7) . . ?
O1 Gd1 O2 50.71(7) . . ?
O5 Gd1 O2 113.97(7) . . ?
O7 Gd1 C18 144.32(8) . . ?
O3 Gd1 C18 71.50(8) . . ?
O6 Gd1 C18 75.53(9) . . ?
O1 Gd1 C18 94.91(8) 2_545 . ?
O5 Gd1 C18 142.42(8) 2 . ?
O4 Gd1 C18 25.37(8) . . ?
O1 Gd1 C18 104.19(8) . . ?
O5 Gd1 C18 26.31(7) . . ?
O2 Gd1 C18 90.52(8) . . ?
O7 Gd1 C11 88.57(8) . . ?
O3 Gd1 C11 91.00(8) . . ?
O6 Gd1 C11 107.93(10) . . ?
O1 Gd1 C11 164.14(8) 2_545 . ?
O5 Gd1 C11 92.69(8) 2 . ?
O4 Gd1 C11 68.25(8) . . ?
O1 Gd1 C11 26.11(8) . . ?
O5 Gd1 C11 119.91(7) . . ?
O2 Gd1 C11 25.36(8) . . ?
C18 Gd1 C11 93.60(9) . . ?
O7 Gd1 Gd1 71.41(5) . 2 ?
O3 Gd1 Gd1 79.32(5) . 2 ?
O6 Gd1 Gd1 137.72(6) . 2 ?
O1 Gd1 Gd1 110.98(5) 2_545 2 ?
O5 Gd1 Gd1 38.48(5) 2 2 ?
O4 Gd1 Gd1 115.43(5) . 2 ?
O1 Gd1 Gd1 34.41(5) . 2 ?
O5 Gd1 Gd1 152.69(5) . 2 ?
O2 Gd1 Gd1 72.12(5) . 2 ?
C18 Gd1 Gd1 136.25(6) . 2 ?
C11 Gd1 Gd1 54.46(6) . 2 ?
O12 Ni1 O12 180.0 . 3_666 ?
O12 Ni1 N1 80.17(9) . . ?
O12 Ni1 N1 99.83(9) 3_666 . ?
O12 Ni1 N1 99.83(9) . 3_666 ?
O12 Ni1 N1 80.17(9) 3_666 3_666 ?
N1 Ni1 N1 180.00(11) . 3_666 ?
O12 Ni1 O11 89.49(10) . . ?
O12 Ni1 O11 90.51(10) 3_666 . ?
N1 Ni1 O11 90.17(10) . . ?
N1 Ni1 O11 89.83(10) 3_666 . ?
O12 Ni1 O11 90.51(10) . 3_666 ?
O12 Ni1 O11 89.49(10) 3_666 3_666 ?
N1 Ni1 O11 89.83(10) . 3_666 ?
N1 Ni1 O11 90.17(10) 3_666 3_666 ?
O11 Ni1 O11 180.00(9) . 3_666 ?
C11 O1 Gd1 125.70(17) . 2 ?
C11 O1 Gd1 94.04(17) . . ?
Gd1 O1 Gd1 108.80(8) 2 . ?
C11 O2 Gd1 91.46(19) . . ?
C1 O3 Gd1 140.6(2) . . ?
C18 O4 Gd1 96.96(19) . . ?
C18 O5 Gd1 141.79(19) . 2_545 ?
C18 O5 Gd1 90.44(17) . . ?
Gd1 O5 Gd1 105.64(7) 2_545 . ?
Gd1 O6 H61 122(3) . . ?
Gd1 O6 H62 127(3) . . ?
H61 O6 H62 111(4) . . ?
C1 O7 Gd1 129.32(19) 2 . ?
Ni1 O11 H51 115(3) . . ?
Ni1 O11 H52 116(3) . . ?
H51 O11 H52 103(4) . . ?
C7 O12 Ni1 115.67(19) . . ?
O3 C1 O7 125.4(3) . 2_545 ?
O3 C1 C2 117.9(3) . . ?
O7 C1 C2 116.6(3) 2_545 . ?
C3 C2 C6 118.4(3) . . ?
C3 C2 C1 121.9(3) . . ?
C6 C2 C1 119.7(3) . . ?
C4 C3 C2 118.8(3) . . ?
C4 C3 H3 120.6 . . ?
C2 C3 H3 120.6 . . ?
C5 C4 C3 119.4(3) . . ?
C5 C4 H4 120.3 . . ?
C3 C4 H4 120.3 . . ?
N1 C5 C4 122.1(3) . . ?
N1 C5 C7 114.0(3) . . ?
C4 C5 C7 123.9(3) . . ?
C6 N1 C5 118.1(3) . . ?
C6 N1 Ni1 128.4(2) . . ?
C5 N1 Ni1 113.3(2) . . ?
N1 C6 C2 123.1(3) . . ?
N1 C6 H6 118.5 . . ?
C2 C6 H6 118.5 . . ?
O13 C7 O12 124.9(3) . . ?
O13 C7 C5 118.9(3) . . ?
O12 C7 C5 116.1(3) . . ?
O2 C11 O1 120.2(3) . . ?
O2 C11 C12 120.7(3) . . ?
O1 C11 C12 118.7(3) . . ?
O2 C11 Gd1 63.18(16) . . ?
O1 C11 Gd1 59.86(15) . . ?
C12 C11 Gd1 156.7(2) . . ?
C13 C12 C17 119.3(3) . . ?
C13 C12 C11 115.2(3) . . ?
C17 C12 C11 125.6(3) . . ?
C14 C13 C12 120.7(3) . . ?
C14 C13 H13 119.7 . . ?
C12 C13 H13 119.7 . . ?
C15 C14 C13 120.1(3) . . ?
C15 C14 H14 120.0 . . ?
C13 C14 H14 120.0 . . ?
C14 C15 C16 119.8(3) . . ?
C14 C15 H15 120.1 . . ?
C16 C15 H15 120.1 . . ?
C15 C16 C17 120.8(3) . . ?
C15 C16 H16 119.6 . . ?
C17 C16 H16 119.6 . . ?
C16 C17 C12 119.3(3) . . ?
C16 C17 C18 118.1(3) . 1_565 ?
C12 C17 C18 122.5(3) . 1_565 ?
O4 C18 O5 120.9(3) . . ?
O4 C18 C17 118.9(3) . 1_545 ?
O5 C18 C17 120.3(3) . 1_545 ?
O4 C18 Gd1 57.67(16) . . ?
O5 C18 Gd1 63.24(15) . . ?
C17 C18 Gd1 176.2(2) 1_545 . ?
H101 O100 H102 106(7) . . ?
H201 O200 H202 120(6) . . ?
H301 O300 H302 108(7) . . ?
H401 O400 H402 104(5) . . ?

loop_
_geom_bond_atom_site_label_1
_geom_bond_atom_site_label_2
_geom_bond_distance
_geom_bond_site_symmetry_2
_geom_bond_publ_flag
Gd1 O7 2.349(2) . ?
Gd1 O3 2.358(2) . ?
Gd1 O6 2.359(2) . ?
Gd1 O1 2.382(2) 2_545 ?
Gd1 O5 2.429(2) 2 ?
Gd1 O4 2.459(2) . ?
Gd1 O1 2.526(2) . ?
Gd1 O5 2.5789(19) . ?
Gd1 O2 2.601(2) . ?
Gd1 C18 2.888(3) . ?
Gd1 C11 2.913(3) . ?
Gd1 Gd1 3.9914(6) 2 ?
Ni1 O12 2.042(2) . ?
Ni1 O12 2.042(2) 3_666 ?
Ni1 N1 2.051(2) . ?
Ni1 N1 2.051(2) 3_666 ?
Ni1 O11 2.121(3) . ?
Ni1 O11 2.121(3) 3_666 ?
O1 C11 1.285(4) . ?
O1 Gd1 2.382(2) 2 ?
O2 C11 1.248(4) . ?
O3 C1 1.245(3) . ?
O4 C18 1.246(4) . ?
O5 C18 1.280(4) . ?
O5 Gd1 2.429(2) 2_545 ?
O6 H61 0.844(10) . ?
O6 H62 0.845(10) . ?
O7 C1 1.258(3) 2 ?
O11 H51 0.843(10) . ?
O11 H52 0.842(10) . ?
O12 C7 1.276(4) . ?
O13 C7 1.244(4) . ?
C1 O7 1.258(3) 2_545 ?
C1 C2 1.499(4) . ?
C2 C3 1.383(4) . ?
C2 C6 1.385(4) . ?
C3 C4 1.381(4) . ?
C3 H3 0.9300 . ?
C4 C5 1.371(4) . ?
C4 H4 0.9300 . ?
C5 N1 1.353(4) . ?
C5 C7 1.517(4) . ?
N1 C6 1.328(4) . ?
C6 H6 0.9300 . ?
C11 C12 1.496(4) . ?
C12 C13 1.392(4) . ?
C12 C17 1.394(4) . ?
C13 C14 1.378(5) . ?
C13 H13 0.9300 . ?
C14 C15 1.376(5) . ?
C14 H14 0.9300 . ?
C15 C16 1.380(5) . ?
C15 H15 0.9300 . ?
C16 C17 1.388(4) . ?
C16 H16 0.9300 . ?
C17 C18 1.503(4) 1_565 ?
C18 C17 1.503(4) 1_545 ?
O100 H101 0.845(10) . ?
O100 H102 0.850(10) . ?
O200 H201 0.851(10) . ?
O200 H202 0.850(10) . ?
O300 H301 0.848(10) . ?
O300 H302 0.848(10) . ?
O400 H401 0.849(10) . ?
O400 H402 0.852(10) . ?
